data_1512583
loop_
_publ_author_name
'Zems, Yaroslav'
'Moiseev, Andrey G.'
'Perepichka, Dmitrii F.'

_publ_section_title
;
 Convenient Synthesis of a Highly Soluble and Stable Phosphorescent
 Platinum Porphyrin Dye
;
_journal_issue 20
_journal_name_full 'Organic Letters'
_journal_page_first 5330
_journal_paper_doi 10.1021/ol402590c
_journal_volume 15
_journal_year 2013
_chemical_absolute_configuration rmad
_chemical_compound_source 'Synthesized by the authors. See text'
_chemical_formula_moiety 'C100 H96 N8 O8 Pt'
_chemical_formula_sum 'C100 H96 N8 O8 Pt'
_chemical_formula_weight 1732.93
_chemical_name_systematic
;
 ?
;
_space_group_crystal_system tetragonal
_space_group_IT_number 122
_space_group_name_Hall 'I -4 2bw'
_space_group_name_H-M_alt 'I -4 2 d'
_symmetry_space_group_name_Hall 'I -4 2bw'
_symmetry_space_group_name_H-M 'I -4 2 d'
_atom_sites_solution_hydrogens geom
_atom_sites_solution_primary direct
_atom_sites_solution_secondary difmap
_audit_creation_method SHELXL-2013
_cell_angle_alpha 90
_cell_angle_beta 90
_cell_angle_gamma 90
_cell_formula_units_Z 4
_cell_length_a 21.2352(8)
_cell_length_b 21.2352(8)
_cell_length_c 23.791(1)
_cell_measurement_reflns_used 9670
_cell_measurement_temperature 150
_cell_measurement_theta_max 70.07
_cell_measurement_theta_min 4.17
_cell_volume 10728.2(7)
_computing_cell_refinement 'SAINT V8.30C(Bruker AXS, 2013)'
_computing_data_collection 'APEX2  (Bruker AXS, 2013)'
_computing_data_reduction 'SAINT V8.30C(Bruker AXS, 2013)'
_computing_molecular_graphics 'XP  (Bruker AXS, 1998)'
_computing_publication_material 'UdMX (Maris, 2004)'
_computing_structure_refinement 'SHELXL (Sheldrick, 2008)'
_computing_structure_solution 'SHELXS (Sheldrick, 2008)'
_diffrn_ambient_temperature 150
_diffrn_detector_area_resol_mean 8.3
_diffrn_measured_fraction_theta_full 0.999
_diffrn_measured_fraction_theta_max 0.999
_diffrn_measurement_device_type 'Bruker Microstar'
_diffrn_measurement_method \w
_diffrn_radiation_type CuK\a
_diffrn_radiation_wavelength 1.54178
_diffrn_reflns_av_R_equivalents 0.070
_diffrn_reflns_av_unetI/netI 0.0202
_diffrn_reflns_Laue_measured_fraction_full 0.999
_diffrn_reflns_Laue_measured_fraction_max 0.999
_diffrn_reflns_limit_h_max 25
_diffrn_reflns_limit_h_min -25
_diffrn_reflns_limit_k_max 22
_diffrn_reflns_limit_k_min -25
_diffrn_reflns_limit_l_max 29
_diffrn_reflns_limit_l_min -29
_diffrn_reflns_number 124268
_diffrn_reflns_point_group_measured_fraction_full 0.993
_diffrn_reflns_point_group_measured_fraction_max 0.993
_diffrn_reflns_theta_full 67.679
_diffrn_reflns_theta_max 70.398
_diffrn_reflns_theta_min 4.164
_diffrn_source 'Rotating Anode'
_exptl_absorpt_coefficient_mu 2.844
_exptl_absorpt_correction_T_max 0.7533
_exptl_absorpt_correction_T_min 0.6090
_exptl_absorpt_correction_type multi-scan
_exptl_absorpt_process_details 'Sadabs (Sheldrick, 2012)'
_exptl_crystal_colour blue
_exptl_crystal_density_diffrn 1.073
_exptl_crystal_description block
_exptl_crystal_F_000 3576
_exptl_crystal_size_max 0.30
_exptl_crystal_size_mid 0.25
_exptl_crystal_size_min 0.15
_platon_squeeze_details
;
Attempts to  model disordered solvent molecules
were unsuccessful. PLATON/SQUEEZE  was used to correct
the data for the presence of the disordered solvent.
A potential solvent volume of 2817.9 \%A^3^, 
26.3 % of the total unit-cell volume, was found.
 electrons per unit cell worth of scattering were located
in the void. The reported structure is based on the 
PLATON/SQUEEZE corrected data. The actual solvent content is
unknown, so several quantities calculated like empirical formula, density, 
absorption coefficient, F(000) etc. may be incorrect.

Ref:  Sluis, P. van der & Spek, A.L. (1990). Acta Cryst. A46, 194-201.
;
_refine_diff_density_max 1.023
_refine_diff_density_min -2.468
_refine_diff_density_rms 0.117
_refine_ls_abs_structure_details
;
 Flack x determined using 2274 quotients [(I+)-(I-)]/[(I+)+(I-)]
 (Parsons and Flack (2004), Acta Cryst. A60, s61).
;
_refine_ls_abs_structure_Flack 0.065(7)
_refine_ls_extinction_method none
_refine_ls_goodness_of_fit_ref 1.196
_refine_ls_hydrogen_treatment constr
_refine_ls_matrix_type full
_refine_ls_number_parameters 286
_refine_ls_number_reflns 5088
_refine_ls_number_restraints 324
_refine_ls_restrained_S_all 1.183
_refine_ls_R_factor_all 0.0376
_refine_ls_R_factor_gt 0.0375
_refine_ls_shift/su_max 0.000
_refine_ls_shift/su_mean 0.000
_refine_ls_structure_factor_coef Fsqd
_refine_ls_weighting_details 'w=1/[\s^2^(Fo^2^)+(0.0824P)^2^+7.1072P] where P=(Fo^2^+2Fc^2^)/3'
_refine_ls_weighting_scheme calc
_refine_ls_wR_factor_gt 0.1150
_refine_ls_wR_factor_ref 0.1151
_reflns_Friedel_coverage 0.834
_reflns_Friedel_fraction_full 0.985
_reflns_Friedel_fraction_max 0.985
_reflns_number_gt 5025
_reflns_number_total 5088
_cod_data_source_file ol402590c_si_002.cif
_cod_data_source_block PERE41
_cod_depositor_comments
;
The following automatic conversions were performed:

'_chemical_absolute_configuration' value 'RMAD' changed to 'rmad'
according to /home/saulius/struct/CIF-dictionaries/cif_core.dic
dictionary named 'cif_core.dic' version 2.4.2 from 2011-04-26.

Automatic conversion script
Id: cif_fix_values 1891 2012-01-12 08:04:46Z andrius 
;
_cod_original_cell_volume 10728.2(9)
_cod_original_sg_symbol_H-M I-42d
_cod_database_code 1512583
_shelx_space_group_comment
;
The symmetry employed for this shelxl refinement is uniquely defined
by the following loop, which should always be used as a source of
symmetry information in preference to the above space-group names.
They are only intended as comments.
;
_shelx_estimated_absorpt_t_min 0.483
_shelx_estimated_absorpt_t_max 0.675

loop_
_space_group_symop_operation_xyz
'x, y, z'
'-x, -y, z'
'y, -x, -z'
'-y, x, -z'
'-x+1/2, y, -z+3/4'
'x+1/2, -y, -z+3/4'
'-y+1/2, -x, z+3/4'
'y+1/2, x, z+3/4'
'x+1/2, y+1/2, z+1/2'
'-x+1/2, -y+1/2, z+1/2'
'y+1/2, -x+1/2, -z+1/2'
'-y+1/2, x+1/2, -z+1/2'
'-x+1, y+1/2, -z+5/4'
'x+1, -y+1/2, -z+5/4'
'-y+1, -x+1/2, z+5/4'
'y+1, x+1/2, z+5/4'

loop_
_atom_site_label
_atom_site_type_symbol
_atom_site_fract_x
_atom_site_fract_y
_atom_site_fract_z
_atom_site_U_iso_or_equiv
_atom_site_adp_type
_atom_site_occupancy
_atom_site_site_symmetry_order
_atom_site_calc_flag
_atom_site_refinement_flags_posn
_atom_site_refinement_flags_adp
_atom_site_refinement_flags_occupancy
_atom_site_disorder_assembly
_atom_site_disorder_group
Pt1 Pt 0.0000 0.5000 0.7500 0.02774(15) Uani 1 4 d S T P . .
N1 N 0.02125(18) 0.40697(17) 0.74421(19) 0.0313(8) Uani 1 1 d . . . . .
N2 N 0.0930(3) 0.1119(2) 0.6601(2) 0.0404(10) Uani 1 1 d . . . . .
O6 O -0.01559(19) 0.10611(19) 0.6519(2) 0.0498(10) Uani 1 1 d . . . . .
O5 O 0.19440(19) 0.15065(19) 0.6702(2) 0.0479(10) Uani 1 1 d . . . . .
C1 C 0.0810(2) 0.3827(2) 0.7404(3) 0.0318(12) Uani 1 1 d . . . . .
C2 C 0.0768(2) 0.3172(2) 0.7219(2) 0.0344(10) Uani 1 1 d . . . . .
C3 C 0.1233(3) 0.2721(3) 0.7077(3) 0.0350(11) Uani 1 1 d . . . . .
H3 H 0.1671 0.2810 0.7099 0.042 Uiso 1 1 calc R U . . .
C4 C 0.1009(2) 0.2144(2) 0.6906(2) 0.0361(10) Uani 1 1 d . . . . .
C5 C 0.1375(3) 0.1575(3) 0.6731(3) 0.0395(11) Uani 1 1 d . . . . .
C6 C 0.0315(3) 0.1354(2) 0.6641(3) 0.0401(12) Uani 1 1 d . . . . .
C7 C 0.0378(2) 0.2007(2) 0.6849(2) 0.0346(10) Uani 1 1 d . . . . .
C8 C -0.0090(2) 0.2437(2) 0.6979(2) 0.0371(10) Uani 1 1 d . . . . .
H8 H -0.0525 0.2340 0.6942 0.045 Uiso 1 1 calc R U . . .
C9 C 0.0125(2) 0.3032(2) 0.7172(2) 0.0352(10) Uani 1 1 d . . . . .
C10 C 0.1364(2) 0.4145(2) 0.7557(3) 0.0340(10) Uani 1 1 d . . . . .
C11 C 0.1953(2) 0.3768(2) 0.7562(3) 0.0369(11) Uani 1 1 d . . . . .
C12 C 0.2077(3) 0.3362(3) 0.8013(3) 0.0450(12) Uani 1 1 d . . . . .
H12 H 0.1799 0.3348 0.8326 0.054 Uiso 1 1 calc R U . . .
C13 C 0.2610(3) 0.2981(3) 0.8002(3) 0.0551(16) Uani 1 1 d . . . . .
H13 H 0.2696 0.2709 0.8310 0.066 Uiso 1 1 calc R U . . .
C14 C 0.3013(4) 0.2994(4) 0.7548(5) 0.064(3) Uani 1 1 d . . . . .
H14 H 0.3368 0.2723 0.7540 0.076 Uiso 1 1 calc R U . . .
C15 C 0.2901(3) 0.3405(3) 0.7100(3) 0.0551(16) Uani 1 1 d . . . . .
H15 H 0.3183 0.3419 0.6790 0.066 Uiso 1 1 calc R U . . .
C16 C 0.2376(3) 0.3792(3) 0.7113(3) 0.0455(14) Uani 1 1 d . . . . .
H16 H 0.2302 0.4076 0.6812 0.055 Uiso 1 1 calc R U . . .
C17 C 0.1404(2) 0.4783(2) 0.7658(2) 0.0311(10) Uani 1 1 d . . . . .
C18 C 0.1085(3) 0.0478(2) 0.6426(2) 0.0443(12) Uani 1 1 d D . . . .
H18A H 0.1368 0.0489 0.6096 0.053 Uiso 0.611(14) 1 calc R U P A 1
H18B H 0.0696 0.0250 0.6319 0.053 Uiso 0.611(14) 1 calc R U P A 1
H18C H 0.1410 0.0506 0.6129 0.053 Uiso 0.389(14) 1 calc R U P A 2
H18D H 0.0704 0.0295 0.6250 0.053 Uiso 0.389(14) 1 calc R U P A 2
C19A C 0.1411(6) 0.0137(4) 0.6918(3) 0.049(3) Uani 0.611(14) 1 d D U P A 1
H19A H 0.1757 0.0404 0.7075 0.059 Uiso 0.611(14) 1 calc R U P A 1
C20A C 0.0926(8) -0.0020(12) 0.7378(6) 0.081(3) Uani 0.611(14) 1 d D U P A 1
H20A H 0.0657 0.0354 0.7444 0.097 Uiso 0.611(14) 1 calc R U P A 1
H20B H 0.0651 -0.0365 0.7244 0.097 Uiso 0.611(14) 1 calc R U P A 1
C21A C 0.1230(15) -0.0218(10) 0.7938(7) 0.116(7) Uani 0.611(14) 1 d D U P A 1
H21A H 0.0901 -0.0294 0.8218 0.174 Uiso 0.611(14) 1 calc R U P A 1
H21B H 0.1510 0.0118 0.8071 0.174 Uiso 0.611(14) 1 calc R U P A 1
H21C H 0.1474 -0.0605 0.7882 0.174 Uiso 0.611(14) 1 calc R U P A 1
C22A C 0.1668(6) -0.0509(5) 0.6734(7) 0.067(3) Uani 0.611(14) 1 d D U P A 1
H22A H 0.1832 -0.0727 0.7072 0.080 Uiso 0.611(14) 1 calc R U P A 1
H22B H 0.1312 -0.0762 0.6589 0.080 Uiso 0.611(14) 1 calc R U P A 1
C23A C 0.2190(6) -0.0504(7) 0.6286(8) 0.076(3) Uani 0.611(14) 1 d D U P A 1
H23A H 0.2028 -0.0297 0.5942 0.091 Uiso 0.611(14) 1 calc R U P A 1
H23B H 0.2297 -0.0944 0.6187 0.091 Uiso 0.611(14) 1 calc R U P A 1
C24A C 0.2793(6) -0.0163(11) 0.6477(8) 0.118(5) Uani 0.611(14) 1 d D U P A 1
H24A H 0.2688 0.0277 0.6577 0.141 Uiso 0.611(14) 1 calc R U P A 1
H24B H 0.2959 -0.0371 0.6818 0.141 Uiso 0.611(14) 1 calc R U P A 1
C25A C 0.3308(8) -0.0161(18) 0.6021(10) 0.158(11) Uani 0.611(14) 1 d D U P A 1
H25A H 0.3676 0.0073 0.6158 0.238 Uiso 0.611(14) 1 calc R U P A 1
H25B H 0.3146 0.0041 0.5680 0.238 Uiso 0.611(14) 1 calc R U P A 1
H25C H 0.3432 -0.0595 0.5936 0.238 Uiso 0.611(14) 1 calc R U P A 1
C19B C 0.1321(11) 0.0009(8) 0.6872(5) 0.049(3) Uani 0.389(14) 1 d D U P A 2
H19B H 0.1706 0.0238 0.7001 0.059 Uiso 0.389(14) 1 calc R U P A 2
C20B C 0.0922(17) 0.0055(18) 0.7411(9) 0.081(3) Uani 0.389(14) 1 d D U P A 2
H20C H 0.0474 -0.0021 0.7316 0.097 Uiso 0.389(14) 1 calc R U P A 2
H20D H 0.0957 0.0486 0.7566 0.097 Uiso 0.389(14) 1 calc R U P A 2
C21B C 0.113(3) -0.0423(13) 0.7862(10) 0.116(7) Uani 0.389(14) 1 d D U P A 2
H21D H 0.0848 -0.0394 0.8187 0.174 Uiso 0.389(14) 1 calc R U P A 2
H21E H 0.1562 -0.0328 0.7980 0.174 Uiso 0.389(14) 1 calc R U P A 2
H21F H 0.1113 -0.0849 0.7705 0.174 Uiso 0.389(14) 1 calc R U P A 2
C22B C 0.1637(9) -0.0557(7) 0.6580(12) 0.067(3) Uani 0.389(14) 1 d D U P A 2
H22C H 0.1745 -0.0878 0.6865 0.080 Uiso 0.389(14) 1 calc R U P A 2
H22D H 0.1336 -0.0748 0.6312 0.080 Uiso 0.389(14) 1 calc R U P A 2
C23B C 0.2238(10) -0.0362(11) 0.6262(15) 0.076(3) Uani 0.389(14) 1 d D U P A 2
H23C H 0.2447 -0.0017 0.6470 0.091 Uiso 0.389(14) 1 calc R U P A 2
H23D H 0.2119 -0.0199 0.5887 0.091 Uiso 0.389(14) 1 calc R U P A 2
C24B C 0.2707(10) -0.0909(12) 0.6188(15) 0.118(5) Uani 0.389(14) 1 d D U P A 2
H24C H 0.2486 -0.1266 0.6008 0.141 Uiso 0.389(14) 1 calc R U P A 2
H24D H 0.2848 -0.1050 0.6564 0.141 Uiso 0.389(14) 1 calc R U P A 2
C25B C 0.3290(13) -0.074(2) 0.5834(17) 0.158(11) Uani 0.389(14) 1 d D U P A 2
H25D H 0.3581 -0.1098 0.5830 0.238 Uiso 0.389(14) 1 calc R U P A 2
H25E H 0.3500 -0.0373 0.5997 0.238 Uiso 0.389(14) 1 calc R U P A 2
H25F H 0.3159 -0.0644 0.5448 0.238 Uiso 0.389(14) 1 calc R U P A 2

loop_
_atom_site_aniso_label
_atom_site_aniso_U_11
_atom_site_aniso_U_22
_atom_site_aniso_U_33
_atom_site_aniso_U_23
_atom_site_aniso_U_13
_atom_site_aniso_U_12
Pt1 0.01757(17) 0.01757(17) 0.0481(2) 0.000 0.000 0.000
N1 0.0186(17) 0.0197(18) 0.056(2) 0.0021(16) 0.0020(15) 0.0009(14)
N2 0.034(3) 0.023(2) 0.064(3) -0.004(2) 0.001(2) 0.0045(18)
O6 0.035(2) 0.0279(18) 0.086(3) -0.0089(18) -0.0074(18) -0.0045(16)
O5 0.0260(19) 0.032(2) 0.086(3) -0.0094(18) 0.0044(18) 0.0039(16)
C1 0.022(2) 0.016(2) 0.058(4) -0.003(2) 0.003(2) 0.0027(17)
C2 0.030(2) 0.017(2) 0.056(3) -0.0016(19) 0.004(2) 0.0018(19)
C3 0.024(3) 0.023(2) 0.058(3) -0.001(2) 0.002(2) 0.001(2)
C4 0.029(2) 0.027(2) 0.052(2) -0.003(2) 0.003(2) 0.003(2)
C5 0.035(3) 0.023(3) 0.060(3) -0.003(2) 0.002(2) 0.004(2)
C6 0.034(3) 0.020(2) 0.067(3) -0.003(2) 0.002(2) 0.003(2)
C7 0.028(2) 0.019(2) 0.057(3) -0.0027(19) 0.000(2) 0.0031(19)
C8 0.024(2) 0.023(2) 0.064(3) -0.0021(19) 0.003(2) 0.0017(19)
C9 0.031(3) 0.021(2) 0.053(2) -0.0008(18) 0.0014(19) 0.0033(18)
C10 0.021(2) 0.024(2) 0.057(3) 0.000(2) 0.000(2) 0.0026(17)
C11 0.019(2) 0.022(2) 0.069(3) -0.004(2) -0.005(2) 0.0002(17)
C12 0.035(3) 0.028(2) 0.072(3) -0.003(2) -0.012(2) 0.003(2)
C13 0.045(3) 0.029(3) 0.091(4) -0.001(3) -0.019(3) 0.010(3)
C14 0.025(3) 0.047(4) 0.119(8) -0.016(4) -0.011(4) 0.017(4)
C15 0.025(3) 0.046(3) 0.094(5) -0.010(3) 0.006(3) 0.005(2)
C16 0.030(3) 0.032(3) 0.074(4) -0.002(3) 0.006(3) -0.004(2)
C17 0.0166(19) 0.021(2) 0.056(3) -0.0001(17) -0.0013(17) 0.0018(16)
C18 0.040(3) 0.022(2) 0.072(3) -0.011(2) -0.004(3) 0.003(2)
C19A 0.057(5) 0.006(5) 0.084(4) -0.007(3) -0.013(3) -0.008(5)
C20A 0.104(7) 0.046(6) 0.092(4) 0.000(5) 0.013(4) 0.000(5)
C21A 0.21(2) 0.038(12) 0.102(8) 0.009(8) -0.008(10) -0.005(13)
C22A 0.074(5) 0.024(3) 0.102(10) -0.012(4) -0.010(5) 0.005(3)
C23A 0.071(5) 0.033(8) 0.125(7) -0.002(6) 0.003(5) 0.011(5)
C24A 0.079(7) 0.111(11) 0.163(13) -0.007(10) -0.005(7) 0.012(7)
C25A 0.071(8) 0.23(3) 0.176(19) 0.02(2) 0.008(9) 0.036(14)
C19B 0.057(5) 0.006(5) 0.084(4) -0.007(3) -0.013(3) -0.008(5)
C20B 0.104(7) 0.046(6) 0.092(4) 0.000(5) 0.013(4) 0.000(5)
C21B 0.21(2) 0.038(12) 0.102(8) 0.009(8) -0.008(10) -0.005(13)
C22B 0.074(5) 0.024(3) 0.102(10) -0.012(4) -0.010(5) 0.005(3)
C23B 0.071(5) 0.033(8) 0.125(7) -0.002(6) 0.003(5) 0.011(5)
C24B 0.079(7) 0.111(11) 0.163(13) -0.007(10) -0.005(7) 0.012(7)
C25B 0.071(8) 0.23(3) 0.176(19) 0.02(2) 0.008(9) 0.036(14)

loop_
_atom_type_symbol
_atom_type_description
_atom_type_scat_dispersion_real
_atom_type_scat_dispersion_imag
_atom_type_scat_source
C C 0.0181 0.0091 'International Tables Vol C Tables 4.2.6.8 and 6.1.1.4'
H H 0.0000 0.0000 'International Tables Vol C Tables 4.2.6.8 and 6.1.1.4'
N N 0.0311 0.0180 'International Tables Vol C Tables 4.2.6.8 and 6.1.1.4'
O O 0.0492 0.0322 'International Tables Vol C Tables 4.2.6.8 and 6.1.1.4'
Pt Pt -4.5932 6.9264 'International Tables Vol C Tables 4.2.6.8 and 6.1.1.4'

loop_
_geom_angle_atom_site_label_1
_geom_angle_atom_site_label_2
_geom_angle_atom_site_label_3
_geom_angle_site_symmetry_1
_geom_angle_site_symmetry_3
_geom_angle
_geom_angle_publ_flag
N1 PT1 N1 . 12_556 90.263(18) y
N1 PT1 N1 . 11_456 90.265(18) y
N1 PT1 N1 12_556 11_456 172.2(2) y
N1 PT1 N1 . 2_565 172.2(2) y
N1 PT1 N1 12_556 2_565 90.264(18) y
N1 PT1 N1 11_456 2_565 90.264(17) y
C1 N1 C17 . 11_456 109.1(4) y
C1 N1 PT1 . . 125.1(3) y
C17 N1 PT1 11_456 . 125.0(3) y
C5 N2 C6 . . 111.7(5) y
C5 N2 C18 . . 124.1(5) y
C6 N2 C18 . . 124.1(5) y
N1 C1 C10 . . 125.2(4) y
N1 C1 C2 . . 108.7(4) y
C10 C1 C2 . . 125.9(4) y
C9 C2 C3 . . 121.1(5) y
C9 C2 C1 . . 106.5(4) y
C3 C2 C1 . . 132.3(5) y
C4 C3 C2 . . 115.6(5) y
C4 C3 H3 . . 122.2 ?
C2 C3 H3 . . 122.2 ?
C3 C4 C7 . . 123.6(5) y
C3 C4 C5 . . 128.5(5) y
C7 C4 C5 . . 107.8(5) y
O5 C5 N2 . . 125.4(6) y
O5 C5 C4 . . 128.7(6) y
N2 C5 C4 . . 105.9(5) y
O6 C6 N2 . . 124.6(5) y
O6 C6 C7 . . 129.6(5) y
N2 C6 C7 . . 105.8(5) y
C4 C7 C8 . . 122.5(5) y
C4 C7 C6 . . 108.6(4) y
C8 C7 C6 . . 128.9(5) y
C7 C8 C9 . . 115.4(5) y
C7 C8 H8 . . 122.3 ?
C9 C8 H8 . . 122.3 ?
C2 C9 C8 . . 121.8(4) y
C2 C9 C17 . 11_456 106.8(4) y
C8 C9 C17 . 11_456 131.4(4) y
C17 C10 C1 . . 124.7(4) y
C17 C10 C11 . . 118.5(4) y
C1 C10 C11 . . 116.7(4) y
C16 C11 C12 . . 119.2(5) y
C16 C11 C10 . . 121.0(5) y
C12 C11 C10 . . 119.8(5) y
C13 C12 C11 . . 119.8(6) y
C13 C12 H12 . . 120.1 ?
C11 C12 H12 . . 120.1 ?
C14 C13 C12 . . 120.4(7) y
C14 C13 H13 . . 119.8 ?
C12 C13 H13 . . 119.8 ?
C13 C14 C15 . . 120.4(5) y
C13 C14 H14 . . 119.8 ?
C15 C14 H14 . . 119.8 ?
C16 C15 C14 . . 119.3(7) y
C16 C15 H15 . . 120.3 ?
C14 C15 H15 . . 120.3 ?
C15 C16 C11 . . 120.8(7) y
C15 C16 H16 . . 119.6 ?
C11 C16 H16 . . 119.6 ?
N1 C17 C10 12_556 . 125.2(4) y
N1 C17 C9 12_556 12_556 108.5(4) y
C10 C17 C9 . 12_556 126.0(4) y
N2 C18 C19A . . 108.7(5) y
N2 C18 C19B . . 118.6(8) y
N2 C18 H18A . . 109.9 ?
C19A C18 H18A . . 109.9 ?
N2 C18 H18B . . 109.9 ?
C19A C18 H18B . . 109.9 ?
H18A C18 H18B . . 108.3 ?
N2 C18 H18C . . 107.7 ?
C19B C18 H18C . . 107.7 ?
N2 C18 H18D . . 107.7 ?
C19B C18 H18D . . 107.7 ?
H18C C18 H18D . . 107.1 ?
C22A C19A C18 . . 111.2(8) y
C22A C19A C20A . . 104.2(12) y
C18 C19A C20A . . 109.9(9) y
C22A C19A H19A . . 110.4 ?
C18 C19A H19A . . 110.4 ?
C20A C19A H19A . . 110.4 ?
C21A C20A C19A . . 113.2(11) y
C21A C20A H20A . . 108.9 ?
C19A C20A H20A . . 108.9 ?
C21A C20A H20B . . 108.9 ?
C19A C20A H20B . . 108.9 ?
H20A C20A H20B . . 107.8 ?
C20A C21A H21A . . 109.5 ?
C20A C21A H21B . . 109.5 ?
H21A C21A H21B . . 109.5 ?
C20A C21A H21C . . 109.5 ?
H21A C21A H21C . . 109.5 ?
H21B C21A H21C . . 109.5 ?
C23A C22A C19A . . 116.5(8) y
C23A C22A H22A . . 108.2 ?
C19A C22A H22A . . 108.2 ?
C23A C22A H22B . . 108.2 ?
C19A C22A H22B . . 108.2 ?
H22A C22A H22B . . 107.3 ?
C22A C23A C24A . . 113.4(10) y
C22A C23A H23A . . 108.9 ?
C24A C23A H23A . . 108.9 ?
C22A C23A H23B . . 108.9 ?
C24A C23A H23B . . 108.9 ?
H23A C23A H23B . . 107.7 ?
C25A C24A C23A . . 112.6(12) y
C25A C24A H24A . . 109.1 ?
C23A C24A H24A . . 109.1 ?
C25A C24A H24B . . 109.1 ?
C23A C24A H24B . . 109.1 ?
H24A C24A H24B . . 107.8 ?
C24A C25A H25A . . 109.5 ?
C24A C25A H25B . . 109.5 ?
H25A C25A H25B . . 109.5 ?
C24A C25A H25C . . 109.5 ?
H25A C25A H25C . . 109.5 ?
H25B C25A H25C . . 109.5 ?
C18 C19B C20B . . 110.7(11) y
C18 C19B C22B . . 109.6(10) y
C20B C19B C22B . . 131.6(19) y
C18 C19B H19B . . 99.4 ?
C20B C19B H19B . . 99.4 ?
C22B C19B H19B . . 99.4 ?
C19B C20B C21B . . 112.3(14) y
C19B C20B H20C . . 109.1 ?
C21B C20B H20C . . 109.1 ?
C19B C20B H20D . . 109.1 ?
C21B C20B H20D . . 109.1 ?
H20C C20B H20D . . 107.9 ?
C20B C21B H21D . . 109.5 ?
C20B C21B H21E . . 109.5 ?
H21D C21B H21E . . 109.5 ?
C20B C21B H21F . . 109.5 ?
H21D C21B H21F . . 109.5 ?
H21E C21B H21F . . 109.5 ?
C23B C22B C19B . . 111.9(11) y
C23B C22B H22C . . 109.2 ?
C19B C22B H22C . . 109.2 ?
C23B C22B H22D . . 109.2 ?
C19B C22B H22D . . 109.2 ?
H22C C22B H22D . . 107.9 ?
C22B C23B C24B . . 113.0(12) y
C22B C23B H23C . . 109.0 ?
C24B C23B H23C . . 109.0 ?
C22B C23B H23D . . 109.0 ?
C24B C23B H23D . . 109.0 ?
H23C C23B H23D . . 107.8 ?
C23B C24B C25B . . 114.1(14) y
C23B C24B H24C . . 108.7 ?
C25B C24B H24C . . 108.7 ?
C23B C24B H24D . . 108.7 ?
C25B C24B H24D . . 108.7 ?
H24C C24B H24D . . 107.6 ?
C24B C25B H25D . . 109.5 ?
C24B C25B H25E . . 109.5 ?
H25D C25B H25E . . 109.5 ?
C24B C25B H25F . . 109.5 ?
H25D C25B H25F . . 109.5 ?
H25E C25B H25F . . 109.5 ?

loop_
_geom_bond_atom_site_label_1
_geom_bond_atom_site_label_2
_geom_bond_site_symmetry_2
_geom_bond_distance
_geom_bond_publ_flag
Pt1 N1 . 2.031(4) y
Pt1 N1 12_556 2.031(4) y
Pt1 N1 11_456 2.031(4) y
Pt1 N1 2_565 2.031(4) y
N1 C1 . 1.373(6) y
N1 C17 11_456 1.378(6) y
N2 C5 . 1.386(8) y
N2 C6 . 1.403(8) y
N2 C18 . 1.461(7) y
O6 C6 . 1.212(7) y
O5 C5 . 1.220(8) y
C1 C10 . 1.404(7) y
C1 C2 . 1.461(7) y
C2 C9 . 1.403(7) y
C2 C3 . 1.417(7) y
C3 C4 . 1.376(8) y
C3 H3 . 0.9500 ?
C4 C7 . 1.379(7) y
C4 C5 . 1.496(8) y
C6 C7 . 1.478(7) y
C7 C8 . 1.384(7) y
C8 C9 . 1.421(7) y
C8 H8 . 0.9500 ?
C9 C17 11_456 1.457(6) y
C10 C17 . 1.379(7) y
C10 C11 . 1.485(6) y
C11 C16 . 1.397(9) y
C11 C12 . 1.401(8) y
C12 C13 . 1.391(8) y
C12 H12 . 0.9500 ?
C13 C14 . 1.379(14) y
C13 H13 . 0.9500 ?
C14 C15 . 1.397(13) y
C14 H14 . 0.9500 ?
C15 C16 . 1.385(9) y
C15 H15 . 0.9500 ?
C16 H16 . 0.9500 ?
C17 N1 12_556 1.378(6) y
C17 C9 12_556 1.457(6) y
C18 C19a . 1.5399(14) y
C18 C19b . 1.5400(14) y
C18 H18a . 0.9900 ?
C18 H18b . 0.9900 ?
C18 H18c . 0.9900 ?
C18 H18d . 0.9900 ?
C19a C22a . 1.5398(14) y
C19a C20a . 1.5401(14) y
C19a H19a . 1.0000 ?
C20a C21a . 1.5400(14) y
C20a H20a . 0.9900 ?
C20a H20b . 0.9900 ?
C21a H21a . 0.9800 ?
C21a H21b . 0.9800 ?
C21a H21c . 0.9800 ?
C22a C23a . 1.5394(14) y
C22a H22a . 0.9900 ?
C22a H22b . 0.9900 ?
C23a C24a . 1.5401(14) y
C23a H23a . 0.9900 ?
C23a H23b . 0.9900 ?
C24a C25a . 1.5400(14) y
C24a H24a . 0.9900 ?
C24a H24b . 0.9900 ?
C25a H25a . 0.9800 ?
C25a H25b . 0.9800 ?
C25a H25c . 0.9800 ?
C19b C20b . 1.5400(14) y
C19b C22b . 1.5401(14) y
C19b H19b . 1.0000 ?
C20b C21b . 1.5400(14) y
C20b H20c . 0.9900 ?
C20b H20d . 0.9900 ?
C21b H21d . 0.9800 ?
C21b H21e . 0.9800 ?
C21b H21f . 0.9800 ?
C22b C23b . 1.5397(14) y
C22b H22c . 0.9900 ?
C22b H22d . 0.9900 ?
C23b C24b . 1.5398(14) y
C23b H23c . 0.9900 ?
C23b H23d . 0.9900 ?
C24b C25b . 1.5398(14) y
C24b H24c . 0.9900 ?
C24b H24d . 0.9900 ?
C25b H25d . 0.9800 ?
C25b H25e . 0.9800 ?
C25b H25f . 0.9800 ?

loop_
_platon_squeeze_void_nr
_platon_squeeze_void_average_x
_platon_squeeze_void_average_y
_platon_squeeze_void_average_z
_platon_squeeze_void_volume
_platon_squeeze_void_count_electrons
1 -0.012 -0.004 -0.001 2805.8 152.8
